data_7710206
loop_
_publ_author_name
'Ghosh, Subrata'
'Bagchi, Sukanya'
'Kamilya, Sujit'
'Mehta, Sakshi'
'Sarkar, Debopam'
'Herchel, Radovan'
'Mondal, Abhishake'

_publ_section_title
;
 Impact of counter anions on spin-state switching of manganese(iii)
 complexes containing an azobenzene ligand
;
_journal_name_full 'Dalton Transactions'
_journal_paper_doi 10.1039/D2DT00660J
_journal_year 2022
_chemical_formula_sum 'C34 H36 F6 Mn N8 O2 P'
_chemical_formula_weight 788.62
_space_group_crystal_system orthorhombic
_space_group_IT_number 56
_space_group_name_Hall '-P 2ab 2ac'
_space_group_name_H-M_alt 'P c c n'
_atom_sites_solution_hydrogens mixed
_audit_creation_method SHELXL-2018/3
_audit_update_record
;
2022-03-30 deposited with the CCDC.	2022-04-21 downloaded from the CCDC.
;
_cell_angle_alpha 90
_cell_angle_beta 90
_cell_angle_gamma 90
_cell_formula_units_Z 4
_cell_length_a 19.096(2)
_cell_length_b 10.6565(14)
_cell_length_c 17.243(2)
_cell_measurement_reflns_used 4072
_cell_measurement_temperature 100(2)
_cell_measurement_theta_max 30.49
_cell_measurement_theta_min 4.98
_cell_volume 3508.9(7)
_computing_cell_refinement 'Bruker SAINT'
_computing_data_collection 'Bruker APEX2'
_computing_data_reduction 'Bruker SAINT'
_computing_molecular_graphics 'Mercury 2020.1'
_computing_publication_material 'CrystalMaker 10.6'
_computing_structure_refinement 'SHELXL-2018/3 (Sheldrick, 2018)'
_computing_structure_solution 'SHELXT 2018/2 (Sheldrick, 2018)'
_diffrn_ambient_temperature 100(2)
_diffrn_measured_fraction_theta_full 0.991
_diffrn_measured_fraction_theta_max 0.992
_diffrn_measurement_device_type 'Bruker APEX-II CCD'
_diffrn_measurement_method '\f and \w scans'
_diffrn_radiation_type MoK\a
_diffrn_radiation_wavelength 0.71073
_diffrn_reflns_av_R_equivalents 0.0690
_diffrn_reflns_av_unetI/netI 0.0470
_diffrn_reflns_Laue_measured_fraction_full 0.991
_diffrn_reflns_Laue_measured_fraction_max 0.992
_diffrn_reflns_limit_h_max 27
_diffrn_reflns_limit_h_min -26
_diffrn_reflns_limit_k_max 15
_diffrn_reflns_limit_k_min -15
_diffrn_reflns_limit_l_max 22
_diffrn_reflns_limit_l_min -24
_diffrn_reflns_number 33160
_diffrn_reflns_point_group_measured_fraction_full 0.991
_diffrn_reflns_point_group_measured_fraction_max 0.992
_diffrn_reflns_theta_full 25.242
_diffrn_reflns_theta_max 30.560
_diffrn_reflns_theta_min 4.881
_diffrn_source 'rotating-anode X-ray tube'
_exptl_absorpt_coefficient_mu 0.499
_exptl_absorpt_correction_T_max 0.820
_exptl_absorpt_correction_T_min 0.631
_exptl_absorpt_correction_type multi-scan
_exptl_absorpt_process_details SADABS
_exptl_crystal_colour Brown
_exptl_crystal_density_diffrn 1.493
_exptl_crystal_description irregular
_exptl_crystal_F_000 1624
_exptl_crystal_size_max 0.44
_exptl_crystal_size_mid 0.27
_exptl_crystal_size_min 0.13
_refine_diff_density_max 0.403
_refine_diff_density_min -0.495
_refine_diff_density_rms 0.070
_refine_ls_extinction_method none
_refine_ls_goodness_of_fit_ref 1.024
_refine_ls_hydrogen_treatment mixed
_refine_ls_matrix_type full
_refine_ls_number_parameters 253
_refine_ls_number_reflns 5341
_refine_ls_number_restraints 0
_refine_ls_restrained_S_all 1.024
_refine_ls_R_factor_all 0.0708
_refine_ls_R_factor_gt 0.0400
_refine_ls_shift/su_max 0.001
_refine_ls_shift/su_mean 0.000
_refine_ls_structure_factor_coef Fsqd
_refine_ls_weighting_details 'w=1/[\s^2^(Fo^2^)+(0.0357P)^2^+2.0805P] where P=(Fo^2^+2Fc^2^)/3'
_refine_ls_weighting_scheme calc
_refine_ls_wR_factor_gt 0.0867
_refine_ls_wR_factor_ref 0.1004
_reflns_Friedel_coverage 0.000
_reflns_number_gt 3706
_reflns_number_total 5341
_reflns_threshold_expression 'I > 2\s(I)'
_cod_data_source_file d2dt00660j2.cif
_cod_data_source_block Complex4_100K
_cod_original_cell_volume 3508.8(8)
_cod_database_code 7710206
_shelx_shelxl_version_number 2018/3
_shelx_space_group_comment
;
The symmetry employed for this shelxl refinement is uniquely defined
by the following loop, which should always be used as a source of
symmetry information in preference to the above space-group names.
They are only intended as comments.
;
_shelx_estimated_absorpt_t_min 0.642
_shelx_estimated_absorpt_t_max 0.831

loop_
_space_group_symop_operation_xyz
'x, y, z'
'x+1/2, -y, -z+1/2'
'-x, y+1/2, -z+1/2'
'-x+1/2, -y+1/2, z'
'-x, -y, -z'
'-x-1/2, y, z-1/2'
'x, -y-1/2, z-1/2'
'x-1/2, y-1/2, -z'

loop_
_atom_site_label
_atom_site_type_symbol
_atom_site_fract_x
_atom_site_fract_y
_atom_site_fract_z
_atom_site_U_iso_or_equiv
_atom_site_adp_type
_atom_site_occupancy
_atom_site_site_symmetry_order
_atom_site_calc_flag
_atom_site_refinement_flags_posn
_atom_site_refinement_flags_adp
_atom_site_refinement_flags_occupancy
_atom_site_disorder_assembly
_atom_site_disorder_group
Mn1 Mn 0.750000 0.750000 0.68258(2) 0.01299(9) Uani 1 2 d S T P . .
P1 P 0.750000 0.250000 0.93542(4) 0.01647(13) Uani 1 2 d S T P . .
O1 O 0.84772(6) 0.76329(11) 0.68056(7) 0.0158(2) Uani 1 1 d . . . . .
F1 F 0.72198(6) 0.39219(10) 0.93520(6) 0.0236(2) Uani 1 1 d . . . . .
F2 F 0.82863(6) 0.29979(11) 0.93553(7) 0.0270(3) Uani 1 1 d . . . . .
F4 F 0.750000 0.250000 1.02857(9) 0.0260(3) Uani 1 2 d S T P . .
F3 F 0.750000 0.250000 0.84244(9) 0.0221(3) Uani 1 2 d S T P . .
N3 N 1.00636(7) 0.86667(14) 0.41742(9) 0.0174(3) Uani 1 1 d . . . . .
N4 N 0.98227(8) 0.94797(14) 0.37208(9) 0.0178(3) Uani 1 1 d . . . . .
N2 N 0.74604(7) 0.91505(13) 0.61668(8) 0.0152(3) Uani 1 1 d . . . . .
N1 N 0.73703(8) 0.88118(14) 0.78347(9) 0.0171(3) Uani 1 1 d . . . . .
C11 C 0.88418(9) 0.79114(15) 0.61720(10) 0.0146(3) Uani 1 1 d . . . . .
C6 C 0.86088(9) 0.88047(15) 0.56199(10) 0.0157(3) Uani 1 1 d . . . . .
C7 C 0.90165(9) 0.90958(16) 0.49771(10) 0.0156(3) Uani 1 1 d . . . . .
H7 H 0.886716 0.971038 0.463169 0.019 Uiso 1 1 calc R U . . .
C8 C 0.96453(9) 0.84761(16) 0.48464(10) 0.0163(3) Uani 1 1 d . . . . .
C9 C 0.98854(9) 0.76105(17) 0.53940(11) 0.0189(3) Uani 1 1 d . . . . .
H9 H 1.031280 0.721111 0.531734 0.023 Uiso 1 1 calc R U . . .
C10 C 0.94951(9) 0.73410(16) 0.60481(11) 0.0179(3) Uani 1 1 d . . . . .
H10 H 0.966749 0.677423 0.641111 0.022 Uiso 1 1 calc R U . . .
C12 C 1.02149(9) 0.96457(16) 0.30245(10) 0.0171(3) Uani 1 1 d . . . . .
C13 C 0.99891(9) 1.06121(17) 0.25463(11) 0.0203(4) Uani 1 1 d . . . . .
H13 H 0.961955 1.112147 0.270208 0.024 Uiso 1 1 calc R U . . .
C14 C 1.03113(10) 1.08222(18) 0.18377(11) 0.0234(4) Uani 1 1 d . . . . .
H14 H 1.016246 1.147539 0.152036 0.028 Uiso 1 1 calc R U . . .
C15 C 1.08570(10) 1.00514(18) 0.16059(12) 0.0239(4) Uani 1 1 d . . . . .
H15 H 1.107057 1.017842 0.112760 0.029 Uiso 1 1 calc R U . . .
C16 C 1.10852(10) 0.90909(18) 0.20862(11) 0.0235(4) Uani 1 1 d . . . . .
H16 H 1.145236 0.857810 0.192763 0.028 Uiso 1 1 calc R U . . .
C17 C 1.07719(9) 0.88877(17) 0.27995(11) 0.0207(4) Uani 1 1 d . . . . .
H17 H 1.093186 0.825229 0.312397 0.025 Uiso 1 1 calc R U . . .
C5 C 0.79625(9) 0.95019(16) 0.57270(10) 0.0163(3) Uani 1 1 d . . . . .
C4 C 0.68804(9) 1.00420(16) 0.62827(11) 0.0174(3) Uani 1 1 d . . . . .
H4A H 0.643651 0.960327 0.624703 0.021 Uiso 1 1 calc R U . . .
H4B H 0.689211 1.067949 0.588135 0.021 Uiso 1 1 calc R U . . .
C3 C 0.69472(10) 1.06588(16) 0.70781(11) 0.0199(4) Uani 1 1 d . . . . .
H3A H 0.741369 1.101073 0.712509 0.024 Uiso 1 1 calc R U . . .
H3B H 0.661619 1.134770 0.710737 0.024 Uiso 1 1 calc R U . . .
C2 C 0.68204(9) 0.97891(17) 0.77594(11) 0.0191(4) Uani 1 1 d . . . . .
H2A H 0.680463 1.028037 0.823266 0.023 Uiso 1 1 calc R U . . .
H2B H 0.636883 0.938475 0.769651 0.023 Uiso 1 1 calc R U . . .
C1 C 0.72551(10) 0.80587(18) 0.85362(11) 0.0212(4) Uani 1 1 d . . . . .
H5 H 0.7936(10) 1.027(2) 0.5462(12) 0.017(5) Uiso 1 1 d . . . . .
H1 H 0.7788(11) 0.916(2) 0.7879(13) 0.023(6) Uiso 1 1 d . . . . .
H1A H 0.6768(11) 0.7744(19) 0.8542(12) 0.020(5) Uiso 1 1 d . . . . .
H1B H 0.7331(11) 0.854(2) 0.9010(13) 0.020(5) Uiso 1 1 d . . . . .

loop_
_atom_site_aniso_label
_atom_site_aniso_U_11
_atom_site_aniso_U_22
_atom_site_aniso_U_33
_atom_site_aniso_U_23
_atom_site_aniso_U_13
_atom_site_aniso_U_12
Mn1 0.01381(16) 0.01337(16) 0.01177(18) 0.000 0.000 0.00063(13)
P1 0.0200(3) 0.0147(3) 0.0147(3) 0.000 0.000 -0.0002(2)
O1 0.0153(5) 0.0181(6) 0.0139(6) 0.0020(5) 0.0002(4) 0.0002(4)
F1 0.0323(6) 0.0171(5) 0.0214(6) -0.0009(4) -0.0055(5) 0.0055(4)
F2 0.0218(5) 0.0270(6) 0.0321(7) 0.0044(5) -0.0054(5) -0.0038(5)
F4 0.0418(9) 0.0216(7) 0.0146(8) 0.000 0.000 0.0058(7)
F3 0.0269(8) 0.0237(7) 0.0156(7) 0.000 0.000 0.0026(6)
N3 0.0171(7) 0.0180(7) 0.0171(8) -0.0021(6) 0.0018(6) 0.0000(5)
N4 0.0180(7) 0.0197(7) 0.0157(8) -0.0013(6) 0.0021(6) -0.0005(5)
N2 0.0157(6) 0.0150(6) 0.0150(7) -0.0001(5) 0.0007(6) 0.0017(5)
N1 0.0172(7) 0.0171(7) 0.0171(8) 0.0001(6) 0.0001(6) -0.0006(5)
C11 0.0154(8) 0.0138(7) 0.0145(8) 0.0000(6) -0.0005(6) -0.0017(6)
C6 0.0164(8) 0.0158(7) 0.0150(8) -0.0001(6) 0.0001(6) 0.0006(6)
C7 0.0176(8) 0.0160(8) 0.0130(8) 0.0004(6) -0.0009(6) -0.0001(6)
C8 0.0156(8) 0.0183(8) 0.0150(9) -0.0030(7) 0.0011(6) -0.0005(6)
C9 0.0153(8) 0.0195(8) 0.0221(9) -0.0005(7) 0.0003(7) 0.0017(6)
C10 0.0174(8) 0.0179(8) 0.0185(9) 0.0019(7) -0.0023(6) 0.0017(6)
C12 0.0161(8) 0.0189(8) 0.0162(9) -0.0015(7) 0.0019(6) -0.0022(6)
C13 0.0191(8) 0.0194(8) 0.0224(10) -0.0004(7) 0.0006(7) -0.0007(6)
C14 0.0259(9) 0.0238(9) 0.0205(10) 0.0040(8) 0.0009(8) -0.0039(7)
C15 0.0246(9) 0.0288(10) 0.0183(10) -0.0002(8) 0.0051(7) -0.0063(7)
C16 0.0209(9) 0.0279(10) 0.0216(10) -0.0043(8) 0.0062(7) 0.0000(7)
C17 0.0193(8) 0.0218(9) 0.0210(10) -0.0011(7) 0.0033(7) 0.0010(7)
C5 0.0180(8) 0.0164(8) 0.0146(9) 0.0019(7) -0.0006(6) 0.0010(6)
C4 0.0158(8) 0.0175(8) 0.0189(9) 0.0019(7) 0.0022(6) 0.0030(6)
C3 0.0223(8) 0.0150(8) 0.0224(9) -0.0012(7) 0.0032(7) 0.0027(6)
C2 0.0214(8) 0.0184(8) 0.0175(9) -0.0025(7) 0.0028(7) 0.0023(7)
C1 0.0262(9) 0.0248(9) 0.0127(9) -0.0004(7) 0.0010(7) 0.0014(8)

loop_
_atom_type_symbol
_atom_type_description
_atom_type_scat_dispersion_real
_atom_type_scat_dispersion_imag
_atom_type_scat_source
C C 0.0033 0.0016 'International Tables Vol C Tables 4.2.6.8 and 6.1.1.4'
H H 0.0000 0.0000 'International Tables Vol C Tables 4.2.6.8 and 6.1.1.4'
F F 0.0171 0.0103 'International Tables Vol C Tables 4.2.6.8 and 6.1.1.4'
Mn Mn 0.3368 0.7283 'International Tables Vol C Tables 4.2.6.8 and 6.1.1.4'
N N 0.0061 0.0033 'International Tables Vol C Tables 4.2.6.8 and 6.1.1.4'
O O 0.0106 0.0060 'International Tables Vol C Tables 4.2.6.8 and 6.1.1.4'
P P 0.1023 0.0942 'International Tables Vol C Tables 4.2.6.8 and 6.1.1.4'

loop_
_geom_angle_atom_site_label_1
_geom_angle_atom_site_label_2
_geom_angle_atom_site_label_3
_geom_angle
_geom_angle_site_symmetry_1
_geom_angle_site_symmetry_3
_geom_angle_publ_flag
O1 Mn1 O1 177.87(8) 4_665 . ?
O1 Mn1 N2 87.85(5) 4_665 4_665 ?
O1 Mn1 N2 91.00(5) . 4_665 ?
O1 Mn1 N2 91.00(5) 4_665 . ?
O1 Mn1 N2 87.85(5) . . ?
N2 Mn1 N2 114.33(8) 4_665 . ?
O1 Mn1 N1 94.43(5) 4_665 4_665 ?
O1 Mn1 N1 87.22(5) . 4_665 ?
N2 Mn1 N1 83.89(6) 4_665 4_665 ?
N2 Mn1 N1 161.21(6) . 4_665 ?
O1 Mn1 N1 87.22(5) 4_665 . ?
O1 Mn1 N1 94.43(5) . . ?
N2 Mn1 N1 161.21(6) 4_665 . ?
N2 Mn1 N1 83.89(6) . . ?
N1 Mn1 N1 78.44(8) 4_665 . ?
F2 P1 F2 179.86(10) 4_655 . ?
F2 P1 F3 90.07(5) 4_655 . ?
F2 P1 F3 90.07(5) . . ?
F2 P1 F4 89.93(5) 4_655 . ?
F2 P1 F4 89.93(5) . . ?
F3 P1 F4 180.0 . . ?
F2 P1 F1 90.01(6) 4_655 . ?
F2 P1 F1 89.99(6) . . ?
F3 P1 F1 89.87(5) . . ?
F4 P1 F1 90.13(5) . . ?
F2 P1 F1 89.99(6) 4_655 4_655 ?
F2 P1 F1 90.01(6) . 4_655 ?
F3 P1 F1 89.87(5) . 4_655 ?
F4 P1 F1 90.13(5) . 4_655 ?
F1 P1 F1 179.73(9) . 4_655 ?
C11 O1 Mn1 123.67(11) . . ?
N4 N3 C8 113.61(14) . . ?
N3 N4 C12 114.70(14) . . ?
C5 N2 C4 117.10(14) . . ?
C5 N2 Mn1 122.71(12) . . ?
C4 N2 Mn1 119.67(11) . . ?
C1 N1 C2 110.45(14) . . ?
C1 N1 Mn1 108.33(11) . . ?
C2 N1 Mn1 116.55(11) . . ?
C1 N1 H1 107.1(14) . . ?
C2 N1 H1 110.6(14) . . ?
Mn1 N1 H1 103.3(14) . . ?
O1 C11 C10 119.59(15) . . ?
O1 C11 C6 122.50(15) . . ?
C10 C11 C6 117.87(16) . . ?
C7 C6 C11 120.63(15) . . ?
C7 C6 C5 117.60(15) . . ?
C11 C6 C5 121.66(16) . . ?
C8 C7 C6 120.51(16) . . ?
C8 C7 H7 119.7 . . ?
C6 C7 H7 119.7 . . ?
C7 C8 C9 119.21(16) . . ?
C7 C8 N3 123.36(16) . . ?
C9 C8 N3 117.42(15) . . ?
C10 C9 C8 120.78(16) . . ?
C10 C9 H9 119.6 . . ?
C8 C9 H9 119.6 . . ?
C9 C10 C11 120.88(16) . . ?
C9 C10 H10 119.6 . . ?
C11 C10 H10 119.6 . . ?
C13 C12 C17 120.18(17) . . ?
C13 C12 N4 115.41(15) . . ?
C17 C12 N4 124.37(16) . . ?
C14 C13 C12 120.37(17) . . ?
C14 C13 H13 119.8 . . ?
C12 C13 H13 119.8 . . ?
C15 C14 C13 119.49(18) . . ?
C15 C14 H14 120.3 . . ?
C13 C14 H14 120.3 . . ?
C14 C15 C16 120.10(18) . . ?
C14 C15 H15 119.9 . . ?
C16 C15 H15 119.9 . . ?
C17 C16 C15 120.66(18) . . ?
C17 C16 H16 119.7 . . ?
C15 C16 H16 119.7 . . ?
C16 C17 C12 119.17(18) . . ?
C16 C17 H17 120.4 . . ?
C12 C17 H17 120.4 . . ?
N2 C5 C6 124.25(16) . . ?
N2 C5 H5 120.2(12) . . ?
C6 C5 H5 115.5(12) . . ?
N2 C4 C3 109.69(14) . . ?
N2 C4 H4A 109.7 . . ?
C3 C4 H4A 109.7 . . ?
N2 C4 H4B 109.7 . . ?
C3 C4 H4B 109.7 . . ?
H4A C4 H4B 108.2 . . ?
C2 C3 C4 114.82(15) . . ?
C2 C3 H3A 108.6 . . ?
C4 C3 H3A 108.6 . . ?
C2 C3 H3B 108.6 . . ?
C4 C3 H3B 108.6 . . ?
H3A C3 H3B 107.5 . . ?
N1 C2 C3 112.56(14) . . ?
N1 C2 H2A 109.1 . . ?
C3 C2 H2A 109.1 . . ?
N1 C2 H2B 109.1 . . ?
C3 C2 H2B 109.1 . . ?
H2A C2 H2B 107.8 . . ?
N1 C1 C1 109.71(13) . 4_665 ?
N1 C1 H1A 109.5(12) . . ?
C1 C1 H1A 108.4(12) 4_665 . ?
N1 C1 H1B 112.5(13) . . ?
C1 C1 H1B 108.7(12) 4_665 . ?
H1A C1 H1B 108.0(17) . . ?

loop_
_geom_bond_atom_site_label_1
_geom_bond_atom_site_label_2
_geom_bond_distance
_geom_bond_site_symmetry_2
_geom_bond_publ_flag
Mn1 O1 1.8716(12) 4_665 ?
Mn1 O1 1.8717(12) . ?
Mn1 N2 2.0953(14) 4_665 ?
Mn1 N2 2.0953(14) . ?
Mn1 N1 2.2454(16) 4_665 ?
Mn1 N1 2.2454(16) . ?
P1 F2 1.5924(11) 4_655 ?
P1 F2 1.5925(11) . ?
P1 F3 1.6031(17) . ?
P1 F4 1.6061(17) . ?
P1 F1 1.6069(10) . ?
P1 F1 1.6069(10) 4_655 ?
O1 C11 1.329(2) . ?
N3 N4 1.254(2) . ?
N3 C8 1.422(2) . ?
N4 C12 1.426(2) . ?
N2 C5 1.278(2) . ?
N2 C4 1.473(2) . ?
N1 C1 1.468(2) . ?
N1 C2 1.485(2) . ?
N1 H1 0.88(2) . ?
C11 C10 1.404(2) . ?
C11 C6 1.418(2) . ?
C6 C7 1.390(2) . ?
C6 C5 1.452(2) . ?
C7 C8 1.389(2) . ?
C7 H7 0.9300 . ?
C8 C9 1.397(3) . ?
C9 C10 1.382(3) . ?
C9 H9 0.9300 . ?
C10 H10 0.9300 . ?
C12 C13 1.388(3) . ?
C12 C17 1.391(2) . ?
C13 C14 1.386(3) . ?
C13 H13 0.9300 . ?
C14 C15 1.386(3) . ?
C14 H14 0.9300 . ?
C15 C16 1.387(3) . ?
C15 H15 0.9300 . ?
C16 C17 1.385(3) . ?
C16 H16 0.9300 . ?
C17 H17 0.9300 . ?
C5 H5 0.94(2) . ?
C4 C3 1.526(3) . ?
C4 H4A 0.9700 . ?
C4 H4B 0.9700 . ?
C3 C2 1.516(3) . ?
C3 H3A 0.9700 . ?
C3 H3B 0.9700 . ?
C2 H2A 0.9700 . ?
C2 H2B 0.9700 . ?
C1 C1 1.514(4) 4_665 ?
C1 H1A 0.99(2) . ?
C1 H1B 0.97(2) . ?

loop_
_geom_torsion_atom_site_label_1
_geom_torsion_atom_site_label_2
_geom_torsion_atom_site_label_3
_geom_torsion_atom_site_label_4
_geom_torsion
_geom_torsion_site_symmetry_1
_geom_torsion_site_symmetry_2
_geom_torsion_site_symmetry_3
_geom_torsion_site_symmetry_4
_geom_torsion_publ_flag
N2 Mn1 O1 C11 69.83(13) 4_665 . . . ?
N2 Mn1 O1 C11 -44.48(13) . . . . ?
N1 Mn1 O1 C11 153.66(13) 4_665 . . . ?
N1 Mn1 O1 C11 -128.17(13) . . . . ?
C8 N3 N4 C12 -177.15(14) . . . . ?
Mn1 O1 C11 C10 -143.55(13) . . . . ?
Mn1 O1 C11 C6 38.7(2) . . . . ?
O1 C11 C6 C7 178.03(15) . . . . ?
C10 C11 C6 C7 0.3(2) . . . . ?
O1 C11 C6 C5 1.9(3) . . . . ?
C10 C11 C6 C5 -175.85(16) . . . . ?
C11 C6 C7 C8 2.9(3) . . . . ?
C5 C6 C7 C8 179.13(16) . . . . ?
C6 C7 C8 C9 -3.9(3) . . . . ?
C6 C7 C8 N3 175.57(16) . . . . ?
N4 N3 C8 C7 2.2(2) . . . . ?
N4 N3 C8 C9 -178.27(16) . . . . ?
C7 C8 C9 C10 1.9(3) . . . . ?
N3 C8 C9 C10 -177.62(16) . . . . ?
C8 C9 C10 C11 1.2(3) . . . . ?
O1 C11 C10 C9 179.88(16) . . . . ?
C6 C11 C10 C9 -2.3(3) . . . . ?
N3 N4 C12 C13 -174.91(15) . . . . ?
N3 N4 C12 C17 7.5(2) . . . . ?
C17 C12 C13 C14 0.7(3) . . . . ?
N4 C12 C13 C14 -177.04(16) . . . . ?
C12 C13 C14 C15 0.6(3) . . . . ?
C13 C14 C15 C16 -1.0(3) . . . . ?
C14 C15 C16 C17 0.1(3) . . . . ?
C15 C16 C17 C12 1.2(3) . . . . ?
C13 C12 C17 C16 -1.6(3) . . . . ?
N4 C12 C17 C16 175.93(17) . . . . ?
C4 N2 C5 C6 172.72(16) . . . . ?
Mn1 N2 C5 C6 1.0(2) . . . . ?
C7 C6 C5 N2 162.32(17) . . . . ?
C11 C6 C5 N2 -21.4(3) . . . . ?
C5 N2 C4 C3 -103.15(18) . . . . ?
Mn1 N2 C4 C3 68.82(16) . . . . ?
N2 C4 C3 C2 -68.69(19) . . . . ?
C1 N1 C2 C3 175.51(15) . . . . ?
Mn1 N1 C2 C3 -60.33(17) . . . . ?
C4 C3 C2 N1 67.1(2) . . . . ?
C2 N1 C1 C1 170.80(17) . . . 4_665 ?
Mn1 N1 C1 C1 42.0(2) . . . 4_665 ?
